data_1537665
loop_
_publ_author_name
'Chafik El Idrissi, B.'
'Venturini, G.'
'Malaman, B.'

_publ_section_title
;
 Refinement of Hf Fe6 Ge6 isostructural Sc Mn6 Sn6 and Tb Mn6 Sn6
;
_journal_name_full 'Materials Research Bulletin'
_journal_page_first 431
_journal_page_last 437
_journal_volume 26
_journal_year 1991
_chemical_formula_sum 'Mn6 Sn6 Tb'
_chemical_name_systematic 'Mn6 Tb Sn6'
_space_group_IT_number 191
_symmetry_space_group_name_Hall '-P 6 2'
_symmetry_space_group_name_H-M 'P 6/m m m'
_cell_angle_alpha 90
_cell_angle_beta 90
_cell_angle_gamma 120
_cell_formula_units_Z 1
_cell_length_a 5.53
_cell_length_b 5.53
_cell_length_c 9.023
_cell_volume 238.964
_citation_journal_id_ASTM MRBUAC
_cod_data_source_file ChafikElIdrissi_MRBUAC_1991_665.cif
_cod_data_source_block Mn6Sn6Tb1
_cod_original_cell_volume 238.9637
_cod_original_formula_sum 'Mn6 Sn6 Tb1'
_cod_database_code 1537665

loop_
_symmetry_equiv_pos_as_xyz
x,y,z
x-y,x,z
-y,x-y,z
-x,-y,z
-x+y,-x,z
y,-x+y,z
-y,-x,-z
x-y,-y,-z
x,x-y,-z
y,x,-z
-x+y,y,-z
-x,-x+y,-z
-x,-y,-z
-x+y,-x,-z
y,-x+y,-z
x,y,-z
x-y,x,-z
-y,x-y,-z
y,x,z
-x+y,y,z
-x,-x+y,z
-y,-x,z
x-y,-y,z
x,x-y,z

loop_
_atom_site_label
_atom_site_type_symbol
_atom_site_fract_x
_atom_site_fract_y
_atom_site_fract_z
_atom_site_occupancy
_atom_site_U_iso_or_equiv
Tb1 Tb 0 0 0 1 0.0
Sn2 Sn 0.3333 0.6667 0.5 1 0.0
Sn1 Sn 0.3333 0.6667 0 1 0.0
Sn3 Sn 0 0 0.6624 1 0.0
Mn1 Mn 0.5 0 0.7525 1 0.0
